data_7020375
loop_
_publ_author_name
'Stefankiewicz, Artur R.'
'Rogez, Guillaume'
'Harrowfield, Jack'
'Sobolev, Alexandre N.'
'Madalan, Augustin'
'Huuskonen, Juhani'
'Rissanen, Kari'
'Lehn, Jean-Marie'

_publ_section_title
;
 Self-ordering of metallogrid complexes via directed hydrogen-bonding.
;
_journal_issue 45
_journal_name_full 'Dalton transactions (Cambridge, England : 2003)'
_journal_page_first 13848
_journal_page_last 13855
_journal_paper_doi 10.1039/c2dt31384g
_journal_volume 41
_journal_year 2012
_chemical_formula_moiety '2(C80 H80 N40 Zn4), 16(Cl O4), 5(C2 H3 N), 8(H2 O)'
_chemical_formula_sum 'C170 H191 Cl16 N85 O72 Zn8'
_chemical_formula_weight 5667.24
_chemical_name_systematic
;
?
;
_space_group_IT_number 15
_symmetry_cell_setting monoclinic
_symmetry_Int_Tables_number 15
_symmetry_space_group_name_Hall '-C 2yc'
_symmetry_space_group_name_H-M 'C 1 2/c 1'
_atom_sites_solution_hydrogens geom
_atom_sites_solution_primary direct
_atom_sites_solution_secondary difmap
_audit_creation_method SHELXL-97
_cell_angle_alpha 90.00
_cell_angle_beta 91.50(3)
_cell_angle_gamma 90.00
_cell_formula_units_Z 2
_cell_length_a 24.517(5)
_cell_length_b 19.460(4)
_cell_length_c 24.071(5)
_cell_measurement_reflns_used 5628
_cell_measurement_temperature 293(2)
_cell_measurement_theta_max 29.9
_cell_measurement_theta_min 2.8
_cell_volume 11480(4)
_computing_cell_refinement 'HKL Scalepack (Otwinowski & Minor 1997)'
_computing_data_collection 'Collect (Bruker AXS BV, 1997-2004)'
_computing_data_reduction 'HKL Denzo and Scalepack (Otwinowski & Minor 1997)'
_computing_molecular_graphics 'PLATON 98 (Spek, 1998)'
_computing_publication_material 'SHELXL-97 (Sheldrick, 2008)'
_computing_structure_refinement 'SHELXL-97 (Sheldrick, 2008)'
_computing_structure_solution 'SHELXL-97 (Sheldrick, 2008)'
_diffrn_ambient_temperature 293(2)
_diffrn_detector_area_resol_mean 9
_diffrn_measured_fraction_theta_full 0.998
_diffrn_measured_fraction_theta_max 0.998
_diffrn_measurement_device_type KappaCCD
_diffrn_measurement_method CCD
_diffrn_radiation_monochromator 'horizonally mounted graphite crystal'
_diffrn_radiation_source 'fine-focus sealed tube'
_diffrn_radiation_type MoK\a
_diffrn_radiation_wavelength 0.71073
_diffrn_reflns_av_R_equivalents 0.0842
_diffrn_reflns_av_sigmaI/netI 0.0921
_diffrn_reflns_limit_h_max 29
_diffrn_reflns_limit_h_min -27
_diffrn_reflns_limit_k_max 23
_diffrn_reflns_limit_k_min -21
_diffrn_reflns_limit_l_max 28
_diffrn_reflns_limit_l_min -22
_diffrn_reflns_number 25520
_diffrn_reflns_theta_full 25.00
_diffrn_reflns_theta_max 25.00
_diffrn_reflns_theta_min 2.67
_exptl_absorpt_coefficient_mu 1.112
_exptl_absorpt_correction_T_max 1.0
_exptl_absorpt_correction_T_min 0.92
_exptl_absorpt_correction_type multi-scan
_exptl_absorpt_process_details 'HKL Denzo and Scalepack (Otwinowski & Minor 1997)'
_exptl_crystal_colour yellow
_exptl_crystal_density_diffrn 1.639
_exptl_crystal_density_method 'not measured'
_exptl_crystal_description prism
_exptl_crystal_F_000 5788
_exptl_crystal_size_max 0.15
_exptl_crystal_size_mid 0.12
_exptl_crystal_size_min 0.08
_refine_diff_density_max 0.970
_refine_diff_density_min -0.517
_refine_diff_density_rms 0.105
_refine_ls_extinction_method none
_refine_ls_goodness_of_fit_ref 1.019
_refine_ls_hydrogen_treatment constr
_refine_ls_matrix_type full
_refine_ls_number_parameters 853
_refine_ls_number_reflns 10110
_refine_ls_number_restraints 22
_refine_ls_restrained_S_all 1.020
_refine_ls_R_factor_all 0.1271
_refine_ls_R_factor_gt 0.0744
_refine_ls_shift/su_max 0.000
_refine_ls_shift/su_mean 0.000
_refine_ls_structure_factor_coef Fsqd
_refine_ls_weighting_details 'calc w=1/[\s^2^(Fo^2^)+(0.0680P)^2^+120.0000P] where P=(Fo^2^+2Fc^2^)/3'
_refine_ls_weighting_scheme calc
_refine_ls_wR_factor_gt 0.1644
_refine_ls_wR_factor_ref 0.1986
_reflns_number_gt 6359
_reflns_number_total 10110
_reflns_threshold_expression >2sigma(I)
_cod_data_source_file c2dt31384g.txt
_cod_data_source_block as827
_cod_original_cell_volume 11481(4)
_cod_original_sg_symbol_H-M 'C 2/c'
_cod_database_code 7020375

loop_
_symmetry_equiv_pos_as_xyz
'x, y, z'
'-x, y, -z+1/2'
'x+1/2, y+1/2, z'
'-x+1/2, y+1/2, -z+1/2'
'-x, -y, -z'
'x, -y, z-1/2'
'-x+1/2, -y+1/2, -z'
'x+1/2, -y+1/2, z-1/2'

loop_
_atom_site_label
_atom_site_type_symbol
_atom_site_fract_x
_atom_site_fract_y
_atom_site_fract_z
_atom_site_U_iso_or_equiv
_atom_site_adp_type
_atom_site_occupancy
_atom_site_symmetry_multiplicity
_atom_site_calc_flag
_atom_site_refinement_flags
_atom_site_disorder_assembly
_atom_site_disorder_group
Zn1 Zn 0.38438(3) 0.22741(4) 0.10611(3) 0.0288(2) Uani 1 1 d . . .
Zn2 Zn 0.35766(3) 0.26696(4) 0.36764(3) 0.0321(2) Uani 1 1 d . . .
Cl1 Cl 0.51940(9) 0.37856(11) 0.96011(9) 0.0560(6) Uani 1 1 d . . .
Cl2 Cl 0.21827(9) 0.09993(12) 0.22669(9) 0.0594(6) Uani 1 1 d . . .
Cl3A Cl 0.09490(18) 0.3695(2) 0.20587(17) 0.0544(12) Uani 0.65 1 d PD A 1
O31A O 0.0514(3) 0.3694(6) 0.1684(3) 0.088(5) Uani 0.65 1 d PD A 1
O32A O 0.0911(4) 0.3137(4) 0.2407(4) 0.103(6) Uani 0.65 1 d PD A 1
O33A O 0.1429(2) 0.3658(6) 0.1776(4) 0.100(4) Uani 0.65 1 d PD A 1
O34A O 0.0942(5) 0.4291(4) 0.2367(4) 0.166(9) Uani 0.65 1 d PD A 1
Cl3B Cl 0.0766(3) 0.3851(4) 0.2202(3) 0.0399(19) Uani 0.35 1 d PD B 2
O31B O 0.0375(6) 0.4315(7) 0.2359(10) 0.22(2) Uani 0.35 1 d PD B 2
O32B O 0.0909(7) 0.3438(11) 0.2647(7) 0.141(18) Uani 0.35 1 d PD B 2
O33B O 0.0561(7) 0.3451(12) 0.1773(7) 0.20(3) Uani 0.35 1 d PD B 2
O34B O 0.1220(5) 0.4201(8) 0.2028(8) 0.113(11) Uani 0.35 1 d PD B 2
Cl4 Cl 0.24880(8) 0.99820(10) 0.01401(9) 0.0455(5) Uani 1 1 d . . .
O11 O 0.5298(4) 0.3831(5) 0.9034(3) 0.132(4) Uani 1 1 d . . .
O12 O 0.5544(3) 0.4246(4) 0.9898(3) 0.083(2) Uani 1 1 d . . .
O13 O 0.5288(2) 0.3115(3) 0.9803(3) 0.0687(18) Uani 1 1 d . . .
O14 O 0.4633(3) 0.3954(4) 0.9693(3) 0.093(2) Uani 1 1 d . . .
O21 O 0.2417(3) 0.1655(3) 0.2169(3) 0.0649(17) Uani 1 1 d . . .
O22 O 0.2447(4) 0.0506(4) 0.1935(4) 0.109(3) Uani 1 1 d . . .
O23 O 0.2251(3) 0.0819(4) 0.2842(3) 0.079(2) Uani 1 1 d . . .
O24 O 0.1620(3) 0.0985(4) 0.2130(3) 0.103(3) Uani 1 1 d . . .
O41 O 0.2782(5) 0.9511(5) 0.0436(4) 0.146(4) Uani 1 1 d . . .
O42 O 0.2231(4) 0.9667(5) -0.0328(4) 0.138(4) Uani 1 1 d . . .
O43 O 0.2097(3) 1.0356(5) 0.0413(4) 0.117(3) Uani 1 1 d . . .
O44 O 0.2836(4) 1.0434(6) -0.0113(5) 0.152(4) Uani 1 1 d . . .
O45 O 0.1071(3) 0.1700(4) 0.1217(3) 0.106(3) Uani 1 1 d . . .
H45A H 0.1211 0.1434 0.1461 0.160 Uiso 1 1 d . . .
H45B H 0.0886 0.1459 0.0986 0.160 Uiso 1 1 d . . .
O46 O 0.3585(5) 0.3536(5) 0.6417(4) 0.095(3) Uani 0.75 1 d P C 1
H46A H 0.3889 0.3719 0.6342 0.142 Uiso 0.75 1 d P D 1
H46B H 0.3416 0.3804 0.6631 0.142 Uiso 0.75 1 d P E 1
O47 O 0.2983(12) 0.3852(17) 0.6081(13) 0.094(9) Uiso 0.25 1 d P F 2
H47A H 0.2902 0.3995 0.6403 0.141 Uiso 0.25 1 d P G 2
H47B H 0.2899 0.4166 0.5847 0.141 Uiso 0.25 1 d P H 2
N1A N 0.4042(2) 0.2010(3) 0.0235(2) 0.0327(13) Uani 1 1 d . . .
N1B N 0.2983(2) 0.2265(3) 0.0910(2) 0.0361(14) Uani 1 1 d . . .
N3A N 0.4196(2) 0.1834(4) -0.0642(3) 0.0465(16) Uani 1 1 d . . .
H3A H 0.4263 0.1916 -0.0985 0.056 Uiso 1 1 calc R . .
N3B N 0.2100(2) 0.2184(4) 0.0795(3) 0.0537(19) Uani 1 1 d . . .
H3B H 0.1779 0.2005 0.0777 0.064 Uiso 1 1 calc R . .
N7A N 0.3875(2) 0.1170(3) 0.1060(2) 0.0307(13) Uani 1 1 d . . .
N7B N 0.3639(2) 0.3328(3) 0.0897(2) 0.0336(14) Uani 1 1 d . . .
N8A N 0.3778(2) 0.0819(3) 0.1540(2) 0.0385(14) Uani 1 1 d . . .
N8B N 0.4040(2) 0.3817(3) 0.0917(3) 0.0362(14) Uani 1 1 d . . .
N11A N 0.3771(2) 0.1914(3) 0.1935(2) 0.0278(12) Uani 1 1 d . . .
N11B N 0.4603(2) 0.2880(3) 0.1135(2) 0.0271(12) Uani 1 1 d . . .
N13A N 0.3656(2) 0.2056(3) 0.2909(2) 0.0291(13) Uani 1 1 d . . .
N13B N 0.5567(2) 0.3016(3) 0.1236(2) 0.0270(12) Uani 1 1 d . . .
N22A N 0.3468(2) 0.1131(3) 0.3487(2) 0.0382(14) Uani 1 1 d . . .
N22B N 0.5971(2) 0.4106(3) 0.1235(3) 0.0384(15) Uani 1 1 d . . .
N24B N 0.6435(2) 0.3763(3) 0.1386(2) 0.0345(14) Uani 1 1 d . . .
N28A N 0.3218(3) 0.2828(4) 0.5413(3) 0.0562(19) Uani 1 1 d . . .
H28A H 0.3168 0.3021 0.5729 0.067 Uiso 1 1 calc R . .
N28N N 0.8039(3) 0.3073(5) 0.1978(3) 0.063(2) Uani 1 1 d . . .
H28N H 0.8355 0.2990 0.2126 0.076 Uiso 1 1 calc R . .
N30A N 0.3422(2) 0.2706(3) 0.4541(2) 0.0411(15) Uani 1 1 d . . .
N30B N 0.7241(2) 0.2901(3) 0.1582(2) 0.0399(15) Uani 1 1 d . . .
N31 N 0.9363(4) 0.4073(5) 0.0585(4) 0.093(3) Uani 1 1 d . . .
N34 N 0.5000 0.5531(6) 0.2500 0.098(11) Uani 0.50 2 d SPD . .
C2A C 0.4151(3) 0.2306(4) -0.0238(3) 0.0397(18) Uani 1 1 d . . .
H2A H 0.4192 0.2777 -0.0288 0.048 Uiso 1 1 calc R . .
C2B C 0.2561(3) 0.1853(4) 0.0921(3) 0.0438(19) Uani 1 1 d . . .
H2B H 0.2581 0.1387 0.1006 0.053 Uiso 1 1 calc R . .
C4A C 0.4116(3) 0.1205(4) -0.0414(3) 0.0450(19) Uani 1 1 d . . .
H4A H 0.4123 0.0784 -0.0597 0.054 Uiso 1 1 calc R . .
C4B C 0.2223(3) 0.2853(5) 0.0700(4) 0.055(2) Uani 1 1 d . . .
H4B H 0.1980 0.3204 0.0606 0.066 Uiso 1 1 calc R . .
C5A C 0.4023(3) 0.1311(4) 0.0134(3) 0.0350(16) Uani 1 1 d . . .
C5B C 0.2775(3) 0.2904(4) 0.0772(3) 0.0375(17) Uani 1 1 d . . .
C6A C 0.3930(3) 0.0852(4) 0.0597(3) 0.0368(17) Uani 1 1 d . . .
H6A H 0.3911 0.0377 0.0562 0.044 Uiso 1 1 calc R . .
C6B C 0.3145(3) 0.3475(4) 0.0753(3) 0.0393(18) Uani 1 1 d . . .
H6B H 0.3035 0.3914 0.0646 0.047 Uiso 1 1 calc R . .
C9A C 0.3750(4) 0.0071(4) 0.1532(3) 0.055(2) Uani 1 1 d . . .
H9A1 H 0.3730 -0.0098 0.1905 0.082 Uiso 1 1 calc R . .
H9A2 H 0.4069 -0.0110 0.1362 0.082 Uiso 1 1 calc R . .
H9A3 H 0.3431 -0.0071 0.1322 0.082 Uiso 1 1 calc R . .
C9B C 0.3919(3) 0.4526(4) 0.0757(4) 0.053(2) Uani 1 1 d . . .
H9B1 H 0.3788 0.4537 0.0378 0.079 Uiso 1 1 calc R . .
H9B2 H 0.4245 0.4797 0.0794 0.079 Uiso 1 1 calc R . .
H9B3 H 0.3646 0.4709 0.0994 0.079 Uiso 1 1 calc R . .
C10A C 0.3735(3) 0.1215(3) 0.2005(3) 0.0305(15) Uani 1 1 d . . .
C10B C 0.4556(3) 0.3579(3) 0.1045(3) 0.0302(15) Uani 1 1 d . . .
C12A C 0.3723(2) 0.2290(4) 0.2393(3) 0.0300(15) Uani 1 1 d . . .
C12B C 0.5114(2) 0.2646(3) 0.1199(2) 0.0240(14) Uani 1 1 d . . .
C14A C 0.3593(3) 0.1367(4) 0.2961(3) 0.0318(16) Uani 1 1 d . . .
C14B C 0.5503(3) 0.3711(3) 0.1193(3) 0.0300(15) Uani 1 1 d . . .
C15A C 0.3650(3) 0.0926(4) 0.2521(3) 0.0342(16) Uani 1 1 d . . .
H15A H 0.3633 0.0452 0.2568 0.041 Uiso 1 1 calc R . .
C15B C 0.5000(3) 0.4010(3) 0.1097(3) 0.0336(16) Uani 1 1 d . . .
H15B H 0.4961 0.4485 0.1069 0.040 Uiso 1 1 calc R . .
C16A C 0.3726(3) 0.3048(4) 0.2330(3) 0.0365(17) Uani 1 1 d . . .
C16B C 0.5166(2) 0.1881(3) 0.1219(3) 0.0285(15) Uani 1 1 d . . .
C17A C 0.4195(3) 0.3433(4) 0.2432(3) 0.0442(19) Uani 1 1 d . . .
H17A H 0.4519 0.3215 0.2536 0.053 Uiso 1 1 calc R . .
C17B C 0.5297(3) 0.1534(4) 0.0737(3) 0.0362(17) Uani 1 1 d . . .
H17B H 0.5367 0.1778 0.0415 0.043 Uiso 1 1 calc R . .
C18A C 0.4179(5) 0.4140(5) 0.2380(4) 0.071(3) Uani 1 1 d . . .
H18A H 0.4493 0.4397 0.2450 0.086 Uiso 1 1 calc R . .
C18B C 0.5322(3) 0.0822(4) 0.0737(4) 0.045(2) Uani 1 1 d . . .
H18B H 0.5412 0.0590 0.0414 0.054 Uiso 1 1 calc R . .
C19A C 0.3711(6) 0.4460(5) 0.2227(4) 0.084(4) Uani 1 1 d . . .
H19A H 0.3705 0.4937 0.2197 0.101 Uiso 1 1 calc R . .
C19B C 0.5216(3) 0.0457(4) 0.1213(4) 0.051(2) Uani 1 1 d . . .
H19B H 0.5223 -0.0021 0.1209 0.061 Uiso 1 1 calc R . .
C20A C 0.3247(5) 0.4096(6) 0.2117(4) 0.077(3) Uani 1 1 d . . .
H20A H 0.2930 0.4327 0.2010 0.092 Uiso 1 1 calc R . .
C20B C 0.5099(3) 0.0801(4) 0.1694(3) 0.0440(19) Uani 1 1 d . . .
H20B H 0.5041 0.0556 0.2019 0.053 Uiso 1 1 calc R . .
C21A C 0.3241(3) 0.3370(4) 0.2162(3) 0.048(2) Uani 1 1 d . . .
H21A H 0.2926 0.3119 0.2083 0.058 Uiso 1 1 calc R . .
C21B C 0.5066(3) 0.1516(4) 0.1695(3) 0.0361(17) Uani 1 1 d . . .
H21B H 0.4976 0.1747 0.2018 0.043 Uiso 1 1 calc R . .
C23A C 0.3318(4) 0.0419(4) 0.3609(4) 0.056(2) Uani 1 1 d . . .
H23A H 0.3542 0.0252 0.3913 0.084 Uiso 1 1 calc R . .
H23B H 0.3374 0.0139 0.3287 0.084 Uiso 1 1 calc R . .
H23C H 0.2942 0.0401 0.3706 0.084 Uiso 1 1 calc R . .
C23B C 0.5969(3) 0.4850(4) 0.1169(4) 0.054(2) Uani 1 1 d . . .
H23D H 0.5914 0.5064 0.1522 0.081 Uiso 1 1 calc R . .
H23E H 0.5680 0.4981 0.0914 0.081 Uiso 1 1 calc R . .
H23F H 0.6312 0.4996 0.1027 0.081 Uiso 1 1 calc R . .
N24A N 0.3430(2) 0.1614(3) 0.3887(2) 0.0356(14) Uani 1 1 d . . .
C25A C 0.3280(3) 0.1487(4) 0.4382(3) 0.0428(19) Uani 1 1 d . . .
H25A H 0.3182 0.1049 0.4497 0.051 Uiso 1 1 calc R . .
C25B C 0.6889(3) 0.4061(4) 0.1500(3) 0.0407(18) Uani 1 1 d . . .
H25B H 0.6931 0.4535 0.1489 0.049 Uiso 1 1 calc R . .
C26A C 0.3274(3) 0.2074(4) 0.4750(3) 0.044(2) Uani 1 1 d . . .
C26B C 0.7329(3) 0.3602(4) 0.1647(3) 0.044(2) Uani 1 1 d . . .
C27A C 0.3138(3) 0.2154(5) 0.5293(4) 0.056(2) Uani 1 1 d . . .
H27A H 0.3015 0.1815 0.5532 0.067 Uiso 1 1 calc R . .
C27B C 0.7823(3) 0.3703(5) 0.1892(4) 0.058(2) Uani 1 1 d . . .
H27B H 0.7982 0.4123 0.1983 0.070 Uiso 1 1 calc R . .
C29A C 0.3389(3) 0.3144(5) 0.4953(3) 0.050(2) Uani 1 1 d . . .
H29A H 0.3472 0.3609 0.4930 0.060 Uiso 1 1 calc R . .
C29B C 0.7680(3) 0.2596(5) 0.1794(3) 0.048(2) Uani 1 1 d . . .
H29B H 0.7733 0.2123 0.1814 0.058 Uiso 1 1 calc R . .
C32 C 0.9369(4) 0.3599(6) 0.0848(5) 0.062(3) Uani 1 1 d . . .
C33 C 0.9393(4) 0.3013(6) 0.1200(5) 0.087(4) Uani 1 1 d . . .
H33A H 0.9628 0.2674 0.1043 0.131 Uiso 1 1 calc R . .
H33B H 0.9034 0.2824 0.1234 0.131 Uiso 1 1 calc R . .
H33C H 0.9534 0.3144 0.1561 0.131 Uiso 1 1 calc R . .
C35 C 0.5000 0.6137(6) 0.2500 0.046(6) Uani 0.50 2 d SPD . .
C36 C 0.5000 0.6872(6) 0.2500 0.15(2) Uani 0.50 2 d SPD . .
H36A H 0.5108 0.7036 0.2143 0.219 Uiso 0.25 1 calc PR . .
H36B H 0.5252 0.7036 0.2782 0.219 Uiso 0.25 1 calc PR . .
H36C H 0.4640 0.7036 0.2575 0.219 Uiso 0.25 1 calc PR . .

loop_
_atom_site_aniso_label
_atom_site_aniso_U_11
_atom_site_aniso_U_22
_atom_site_aniso_U_33
_atom_site_aniso_U_23
_atom_site_aniso_U_13
_atom_site_aniso_U_12
Zn1 0.0303(4) 0.0232(4) 0.0328(5) 0.0016(4) 0.0005(3) -0.0014(3)
Zn2 0.0319(4) 0.0334(5) 0.0309(5) 0.0035(4) 0.0001(3) 0.0015(3)
Cl1 0.0670(14) 0.0470(13) 0.0538(14) 0.0062(11) -0.0036(10) -0.0006(11)
Cl2 0.0707(14) 0.0560(14) 0.0506(13) 0.0035(11) -0.0139(11) -0.0279(11)
Cl3A 0.070(3) 0.054(3) 0.039(3) 0.006(2) -0.010(2) -0.015(2)
O31A 0.076(10) 0.136(12) 0.052(9) -0.012(8) -0.020(7) 0.048(9)
O32A 0.086(9) 0.113(10) 0.107(13) 0.070(10) -0.046(9) -0.044(8)
O33A 0.072(8) 0.124(12) 0.104(10) 0.020(9) -0.002(7) -0.019(7)
O34A 0.31(3) 0.094(13) 0.098(14) -0.053(11) -0.027(15) -0.054(17)
Cl3B 0.053(4) 0.044(5) 0.023(4) 0.004(3) 0.013(3) 0.003(3)
O31B 0.11(2) 0.10(2) 0.45(7) 0.05(3) 0.10(3) 0.077(19)
O32B 0.045(13) 0.33(5) 0.048(16) 0.10(2) -0.014(10) -0.02(2)
O33B 0.10(2) 0.45(7) 0.066(18) -0.15(3) 0.042(15) -0.16(3)
O34B 0.17(2) 0.032(12) 0.15(3) -0.007(14) 0.10(2) -0.058(14)
Cl4 0.0421(10) 0.0418(11) 0.0528(13) 0.0041(10) 0.0029(9) 0.0044(8)
O11 0.186(10) 0.156(9) 0.053(5) -0.004(5) -0.001(5) 0.004(7)
O12 0.095(5) 0.067(5) 0.087(5) 0.003(4) 0.008(4) -0.043(4)
O13 0.059(4) 0.042(4) 0.105(5) 0.008(4) -0.005(3) -0.001(3)
O14 0.085(5) 0.074(5) 0.119(7) -0.002(5) -0.015(4) 0.033(4)
O21 0.086(4) 0.047(4) 0.062(4) -0.004(3) 0.004(3) -0.032(3)
O22 0.146(7) 0.071(5) 0.110(7) -0.036(5) 0.013(6) -0.039(5)
O23 0.102(5) 0.072(5) 0.061(4) 0.016(4) -0.026(4) -0.026(4)
O24 0.080(5) 0.130(7) 0.097(6) 0.047(5) -0.046(4) -0.046(5)
O41 0.223(11) 0.117(8) 0.096(7) 0.029(6) -0.034(7) 0.075(8)
O42 0.113(7) 0.143(9) 0.156(9) -0.066(7) -0.049(6) 0.043(6)
O43 0.106(6) 0.148(8) 0.100(7) -0.031(6) 0.031(5) 0.024(6)
O44 0.100(7) 0.155(10) 0.201(11) 0.074(8) 0.029(7) -0.031(6)
O45 0.090(5) 0.116(7) 0.111(6) 0.069(5) -0.043(5) -0.046(5)
O46 0.151(9) 0.083(7) 0.052(6) -0.011(5) 0.050(6) -0.011(7)
N1A 0.029(3) 0.032(3) 0.037(4) -0.001(3) -0.003(2) -0.005(2)
N1B 0.036(3) 0.033(3) 0.040(4) 0.002(3) 0.003(3) -0.005(3)
N3A 0.047(4) 0.053(4) 0.040(4) -0.005(3) 0.010(3) -0.009(3)
N3B 0.032(3) 0.056(5) 0.073(5) 0.020(4) -0.006(3) -0.009(3)
N7A 0.038(3) 0.023(3) 0.032(3) -0.002(3) 0.001(2) 0.001(2)
N7B 0.035(3) 0.024(3) 0.041(4) -0.002(3) 0.003(3) 0.000(3)
N8A 0.058(4) 0.020(3) 0.038(4) -0.002(3) 0.003(3) -0.009(3)
N8B 0.029(3) 0.022(3) 0.057(4) 0.011(3) -0.003(3) -0.001(2)
N11A 0.030(3) 0.022(3) 0.031(3) 0.002(3) 0.002(2) -0.004(2)
N11B 0.029(3) 0.024(3) 0.029(3) 0.001(2) 0.001(2) 0.000(2)
N13A 0.031(3) 0.026(3) 0.030(3) 0.002(3) 0.002(2) -0.001(2)
N13B 0.029(3) 0.020(3) 0.031(3) 0.003(2) -0.002(2) -0.003(2)
N22A 0.044(3) 0.037(4) 0.034(4) 0.007(3) -0.002(3) -0.004(3)
N22B 0.043(4) 0.022(3) 0.050(4) 0.003(3) -0.004(3) -0.010(3)
N24B 0.034(3) 0.037(3) 0.032(3) 0.000(3) 0.001(2) -0.006(3)
N28A 0.062(4) 0.069(6) 0.038(4) -0.002(4) 0.009(3) 0.015(4)
N28N 0.033(4) 0.096(6) 0.059(5) 0.021(4) -0.012(3) -0.014(4)
N30A 0.038(3) 0.053(4) 0.033(4) 0.005(3) 0.006(3) 0.002(3)
N30B 0.034(3) 0.053(4) 0.033(3) 0.009(3) 0.003(3) -0.007(3)
N31 0.120(8) 0.069(7) 0.091(8) -0.029(6) 0.027(6) -0.016(6)
N34 0.028(10) 0.009(10) 0.25(3) 0.000 -0.031(14) 0.000
C2A 0.035(4) 0.046(5) 0.039(4) 0.003(4) 0.003(3) -0.006(3)
C2B 0.039(4) 0.047(5) 0.045(5) 0.010(4) -0.002(3) -0.006(4)
C4A 0.047(5) 0.039(5) 0.049(5) -0.006(4) 0.002(4) -0.003(4)
C4B 0.037(4) 0.056(6) 0.071(6) 0.019(5) -0.009(4) 0.004(4)
C5A 0.029(4) 0.038(4) 0.038(4) -0.009(3) 0.002(3) 0.004(3)
C5B 0.035(4) 0.037(4) 0.041(5) 0.008(3) 0.006(3) 0.000(3)
C6A 0.040(4) 0.024(4) 0.046(5) 0.002(4) -0.001(3) -0.006(3)
C6B 0.041(4) 0.038(4) 0.038(4) 0.010(4) -0.001(3) 0.007(3)
C9A 0.099(7) 0.023(4) 0.042(5) -0.001(4) 0.007(4) -0.017(4)
C9B 0.044(5) 0.030(4) 0.084(7) 0.024(4) -0.007(4) 0.000(3)
C10A 0.030(3) 0.021(4) 0.040(4) 0.001(3) -0.002(3) -0.007(3)
C10B 0.037(4) 0.023(4) 0.031(4) 0.001(3) 0.004(3) 0.000(3)
C12A 0.024(3) 0.030(4) 0.036(4) 0.000(3) -0.002(3) -0.001(3)
C12B 0.031(3) 0.018(3) 0.023(3) -0.002(3) -0.002(3) -0.006(3)
C14A 0.033(4) 0.030(4) 0.032(4) 0.010(3) -0.007(3) -0.002(3)
C14B 0.033(4) 0.021(4) 0.037(4) 0.004(3) -0.001(3) -0.007(3)
C15A 0.045(4) 0.019(4) 0.039(4) 0.005(3) 0.001(3) -0.005(3)
C15B 0.042(4) 0.016(3) 0.043(4) 0.000(3) 0.000(3) -0.003(3)
C16A 0.054(5) 0.022(4) 0.034(4) -0.001(3) 0.015(3) 0.001(3)
C16B 0.025(3) 0.019(3) 0.041(4) 0.000(3) -0.006(3) -0.001(3)
C17A 0.063(5) 0.030(4) 0.041(5) -0.008(4) 0.022(4) -0.007(4)
C17B 0.038(4) 0.033(4) 0.038(4) -0.006(3) 0.000(3) -0.002(3)
C18A 0.117(9) 0.042(6) 0.057(6) -0.013(5) 0.039(6) -0.027(6)
C18B 0.044(4) 0.033(4) 0.058(5) -0.020(4) -0.003(4) 0.001(3)
C19A 0.162(12) 0.028(5) 0.064(7) 0.004(5) 0.045(8) 0.007(7)
C19B 0.049(5) 0.020(4) 0.085(7) -0.007(4) -0.005(4) 0.004(3)
C20A 0.120(9) 0.061(7) 0.051(6) 0.012(5) 0.020(6) 0.049(7)
C20B 0.052(5) 0.035(4) 0.044(5) 0.010(4) -0.011(4) -0.004(4)
C21A 0.065(5) 0.041(5) 0.039(5) 0.007(4) 0.006(4) 0.019(4)
C21B 0.039(4) 0.031(4) 0.038(4) -0.002(3) -0.001(3) -0.005(3)
C23A 0.072(6) 0.039(5) 0.055(6) 0.018(4) -0.001(4) -0.010(4)
C23B 0.050(5) 0.029(4) 0.082(7) 0.007(4) -0.006(4) -0.011(4)
N24A 0.028(3) 0.048(4) 0.031(3) 0.009(3) -0.001(2) -0.001(3)
C25A 0.040(4) 0.050(5) 0.038(5) 0.010(4) -0.001(3) -0.003(4)
C25B 0.045(4) 0.038(4) 0.039(5) 0.004(4) 0.000(3) -0.016(4)
C26A 0.035(4) 0.063(6) 0.035(5) 0.008(4) 0.001(3) 0.004(4)
C26B 0.036(4) 0.064(6) 0.033(4) 0.015(4) -0.001(3) -0.015(4)
C27A 0.055(5) 0.066(7) 0.049(5) 0.011(5) 0.009(4) 0.008(4)
C27B 0.041(5) 0.065(6) 0.069(6) 0.017(5) -0.009(4) -0.018(4)
C29A 0.042(4) 0.069(6) 0.038(5) -0.003(5) -0.002(3) 0.010(4)
C29B 0.040(4) 0.067(6) 0.039(5) 0.005(4) 0.002(3) -0.003(4)
C32 0.061(6) 0.057(7) 0.069(7) -0.035(6) 0.024(5) -0.016(5)
C33 0.088(8) 0.087(9) 0.088(9) -0.020(7) 0.028(6) -0.023(7)
C35 0.028(11) 0.024(12) 0.085(18) 0.000 0.000(10) 0.000
C36 0.35(7) 0.021(15) 0.07(2) 0.000 0.08(3) 0.000

loop_
_atom_type_symbol
_atom_type_description
_atom_type_scat_dispersion_real
_atom_type_scat_dispersion_imag
_atom_type_scat_source
C C 0.0033 0.0016 'International Tables Vol C Tables 4.2.6.8 and 6.1.1.4'
H H 0.0000 0.0000 'International Tables Vol C Tables 4.2.6.8 and 6.1.1.4'
N N 0.0061 0.0033 'International Tables Vol C Tables 4.2.6.8 and 6.1.1.4'
O O 0.0106 0.0060 'International Tables Vol C Tables 4.2.6.8 and 6.1.1.4'
Cl Cl 0.1484 0.1585 'International Tables Vol C Tables 4.2.6.8 and 6.1.1.4'
Zn Zn 0.2839 1.4301 'International Tables Vol C Tables 4.2.6.8 and 6.1.1.4'

loop_
_geom_angle_atom_site_label_1
_geom_angle_atom_site_label_2
_geom_angle_atom_site_label_3
_geom_angle
_geom_angle_site_symmetry_1
_geom_angle_site_symmetry_3
N1A Zn1 N1B 95.1(2) . .
N1A Zn1 N7B 96.8(2) . .
N1B Zn1 N7B 75.6(2) . .
N1A Zn1 N7A 75.3(2) . .
N1B Zn1 N7A 91.5(2) . .
N7B Zn1 N7A 164.4(2) . .
N1A Zn1 N11B 89.5(2) . .
N1B Zn1 N11B 147.9(2) . .
N7B Zn1 N11B 72.3(2) . .
N7A Zn1 N11B 120.3(2) . .
N1A Zn1 N11A 146.5(2) . .
N1B Zn1 N11A 93.2(2) . .
N7B Zn1 N11A 116.8(2) . .
N7A Zn1 N11A 72.0(2) . .
N11B Zn1 N11A 100.37(19) . .
N30A Zn2 N30B 95.0(2) . 2_655
N30A Zn2 N24B 91.9(2) . 2_655
N30B Zn2 N24B 76.0(2) 2_655 2_655
N30A Zn2 N24A 76.4(2) . .
N30B Zn2 N24A 96.3(2) 2_655 .
N24B Zn2 N24A 165.5(2) 2_655 .
N30A Zn2 N13B 95.2(2) . 2_655
N30B Zn2 N13B 147.9(2) 2_655 2_655
N24B Zn2 N13B 73.3(2) 2_655 2_655
N24A Zn2 N13B 115.7(2) . 2_655
N30A Zn2 N13A 149.0(2) . .
N30B Zn2 N13A 88.4(2) 2_655 .
N24B Zn2 N13A 118.7(2) 2_655 .
N24A Zn2 N13A 72.5(2) . .
N13B Zn2 N13A 98.06(19) 2_655 .
O11 Cl1 O13 111.2(5) . .
O11 Cl1 O12 109.2(5) . .
O13 Cl1 O12 108.6(4) . .
O11 Cl1 O14 109.6(6) . .
O13 Cl1 O14 107.9(4) . .
O12 Cl1 O14 110.3(5) . .
O24 Cl2 O22 108.3(5) . .
O24 Cl2 O21 112.1(5) . .
O22 Cl2 O21 108.8(4) . .
O24 Cl2 O23 108.0(4) . .
O22 Cl2 O23 109.6(5) . .
O21 Cl2 O23 110.0(4) . .
O32A Cl3A O34A 109.51(9) . .
O32A Cl3A O31A 109.50(9) . .
O34A Cl3A O31A 109.48(9) . .
O32A Cl3A O33A 109.46(9) . .
O34A Cl3A O33A 109.43(9) . .
O31A Cl3A O33A 109.44(9) . .
O31B Cl3B O32B 109.47(9) . .
O31B Cl3B O33B 109.47(9) . .
O32B Cl3B O33B 109.47(9) . .
O31B Cl3B O34B 109.48(9) . .
O32B Cl3B O34B 109.45(9) . .
O33B Cl3B O34B 109.47(9) . .
O41 Cl4 O44 109.6(7) . .
O41 Cl4 O43 118.2(6) . .
O44 Cl4 O43 108.6(7) . .
O41 Cl4 O42 110.1(6) . .
O44 Cl4 O42 101.1(7) . .
O43 Cl4 O42 107.8(5) . .
H45A O45 H45B 108.4 . .
H46A O46 H46B 108.4 . .
H47A O47 H47B 108.0 . .
C2A N1A C5A 106.6(6) . .
C2A N1A Zn1 139.9(5) . .
C5A N1A Zn1 113.4(5) . .
C2B N1B C5B 105.5(6) . .
C2B N1B Zn1 141.3(5) . .
C5B N1B Zn1 113.1(4) . .
C2A N3A C4A 108.0(7) . .
C2A N3A H3A 126.0 . .
C4A N3A H3A 126.0 . .
C2B N3B C4B 108.2(6) . .
C2B N3B H3B 125.9 . .
C4B N3B H3B 125.9 . .
C6A N7A N8A 121.1(6) . .
C6A N7A Zn1 119.2(5) . .
N8A N7A Zn1 119.4(4) . .
C6B N7B N8B 121.8(6) . .
C6B N7B Zn1 118.5(5) . .
N8B N7B Zn1 119.7(4) . .
C10A N8A N7A 115.5(5) . .
C10A N8A C9A 124.7(6) . .
N7A N8A C9A 119.8(6) . .
N7B N8B C10B 115.4(5) . .
N7B N8B C9B 120.6(5) . .
C10B N8B C9B 123.8(6) . .
C12A N11A C10A 115.7(6) . .
C12A N11A Zn1 128.3(4) . .
C10A N11A Zn1 115.8(4) . .
C12B N11B C10B 115.2(5) . .
C12B N11B Zn1 127.8(4) . .
C10B N11B Zn1 116.6(4) . .
C12A N13A C14A 116.1(6) . .
C12A N13A Zn2 127.4(5) . .
C14A N13A Zn2 116.4(4) . .
C12B N13B C14B 116.1(5) . .
C12B N13B Zn2 129.3(4) . 2_655
C14B N13B Zn2 114.5(4) . 2_655
N24A N22A C14A 116.1(6) . .
N24A N22A C23A 119.5(6) . .
C14A N22A C23A 124.0(6) . .
N24B N22B C14B 115.7(5) . .
N24B N22B C23B 121.1(6) . .
C14B N22B C23B 123.0(6) . .
C25B N24B N22B 123.6(6) . .
C25B N24B Zn2 118.5(5) . 2_655
N22B N24B Zn2 117.4(4) . 2_655
C29A N28A C27A 108.3(7) . .
C29A N28A H28A 125.8 . .
C27A N28A H28A 125.8 . .
C29B N28N C27B 109.0(7) . .
C29B N28N H28N 125.5 . .
C27B N28N H28N 125.5 . .
C29A N30A C26A 106.4(7) . .
C29A N30A Zn2 141.1(6) . .
C26A N30A Zn2 112.4(5) . .
C29B N30B C26B 106.0(6) . .
C29B N30B Zn2 140.2(6) . 2_655
C26B N30B Zn2 112.5(5) . 2_655
N1A C2A N3A 110.6(7) . .
N1A C2A H2A 124.7 . .
N3A C2A H2A 124.7 . .
N1B C2B N3B 111.5(7) . .
N1B C2B H2B 124.2 . .
N3B C2B H2B 124.2 . .
N3A C4A C5A 106.4(7) . .
N3A C4A H4A 126.8 . .
C5A C4A H4A 126.8 . .
N3B C4B C5B 105.8(7) . .
N3B C4B H4B 127.1 . .
C5B C4B H4B 127.1 . .
C4A C5A N1A 108.4(7) . .
C4A C5A C6A 133.2(7) . .
N1A C5A C6A 118.3(6) . .
C4B C5B N1B 109.0(7) . .
C4B C5B C6B 132.7(7) . .
N1B C5B C6B 118.3(6) . .
N7A C6A C5A 113.1(6) . .
N7A C6A H6A 123.5 . .
C5A C6A H6A 123.5 . .
N7B C6B C5B 114.3(7) . .
N7B C6B H6B 122.8 . .
C5B C6B H6B 122.8 . .
N8A C9A H9A1 109.5 . .
N8A C9A H9A2 109.5 . .
H9A1 C9A H9A2 109.5 . .
N8A C9A H9A3 109.5 . .
H9A1 C9A H9A3 109.5 . .
H9A2 C9A H9A3 109.5 . .
N8B C9B H9B1 109.5 . .
N8B C9B H9B2 109.5 . .
H9B1 C9B H9B2 109.5 . .
N8B C9B H9B3 109.5 . .
H9B1 C9B H9B3 109.5 . .
H9B2 C9B H9B3 109.5 . .
N8A C10A N11A 116.7(6) . .
N8A C10A C15A 121.6(6) . .
N11A C10A C15A 121.7(6) . .
N8B C10B C15B 122.3(6) . .
N8B C10B N11B 116.0(6) . .
C15B C10B N11B 121.6(6) . .
N11A C12A N13A 126.7(6) . .
N11A C12A C16A 117.5(6) . .
N13A C12A C16A 115.8(6) . .
N13B C12B N11B 127.1(6) . .
N13B C12B C16B 118.0(5) . .
N11B C12B C16B 114.9(5) . .
N13A C14A C15A 122.2(6) . .
N13A C14A N22A 116.1(6) . .
C15A C14A N22A 121.7(6) . .
N13B C14B C15B 122.1(6) . .
N13B C14B N22B 116.9(6) . .
C15B C14B N22B 120.9(6) . .
C14A C15A C10A 117.3(6) . .
C14A C15A H15A 121.3 . .
C10A C15A H15A 121.3 . .
C10B C15B C14B 117.3(6) . .
C10B C15B H15B 121.4 . .
C14B C15B H15B 121.4 . .
C17A C16A C21A 120.3(7) . .
C17A C16A C12A 121.7(7) . .
C21A C16A C12A 118.0(7) . .
C21B C16B C17B 119.6(6) . .
C21B C16B C12B 121.7(6) . .
C17B C16B C12B 118.6(6) . .
C18A C17A C16A 120.0(9) . .
C18A C17A H17A 120.0 . .
C16A C17A H17A 120.0 . .
C18B C17B C16B 119.9(7) . .
C18B C17B H17B 120.0 . .
C16B C17B H17B 120.0 . .
C19A C18A C17A 120.4(10) . .
C19A C18A H18A 119.8 . .
C17A C18A H18A 119.8 . .
C19B C18B C17B 120.3(7) . .
C19B C18B H18B 119.8 . .
C17B C18B H18B 119.8 . .
C18A C19A C20A 120.9(10) . .
C18A C19A H19A 119.6 . .
C20A C19A H19A 119.6 . .
C20B C19B C18B 119.8(7) . .
C20B C19B H19B 120.1 . .
C18B C19B H19B 120.1 . .
C19A C20A C21A 121.1(10) . .
C19A C20A H20A 119.4 . .
C21A C20A H20A 119.4 . .
C19B C20B C21B 120.1(7) . .
C19B C20B H20B 120.0 . .
C21B C20B H20B 120.0 . .
C16A C21A C20A 117.3(9) . .
C16A C21A H21A 121.4 . .
C20A C21A H21A 121.4 . .
C16B C21B C20B 120.2(7) . .
C16B C21B H21B 119.9 . .
C20B C21B H21B 119.9 . .
N22A C23A H23A 109.5 . .
N22A C23A H23B 109.5 . .
H23A C23A H23B 109.5 . .
N22A C23A H23C 109.5 . .
H23A C23A H23C 109.5 . .
H23B C23A H23C 109.5 . .
N22B C23B H23D 109.5 . .
N22B C23B H23E 109.5 . .
H23D C23B H23E 109.5 . .
N22B C23B H23F 109.5 . .
H23D C23B H23F 109.5 . .
H23E C23B H23F 109.5 . .
C25A N24A N22A 123.8(7) . .
C25A N24A Zn2 117.3(6) . .
N22A N24A Zn2 118.8(4) . .
N24A C25A C26A 115.1(7) . .
N24A C25A H25A 122.4 . .
C26A C25A H25A 122.4 . .
N24B C25B C26B 114.6(7) . .
N24B C25B H25B 122.7 . .
C26B C25B H25B 122.7 . .
C27A C26A N30A 108.6(8) . .
C27A C26A C25A 133.0(8) . .
N30A C26A C25A 118.4(7) . .
C27B C26B N30B 109.2(8) . .
C27B C26B C25B 132.6(9) . .
N30B C26B C25B 118.0(6) . .
N28A C27A C26A 106.0(8) . .
N28A C27A H27A 127.0 . .
C26A C27A H27A 127.0 . .
C26B C27B N28N 106.2(8) . .
C26B C27B H27B 126.9 . .
N28N C27B H27B 126.9 . .
N30A C29A N28A 110.6(8) . .
N30A C29A H29A 124.7 . .
N28A C29A H29A 124.7 . .
N30B C29B N28N 109.6(8) . .
N30B C29B H29B 125.2 . .
N28N C29B H29B 125.2 . .
N31 C32 C33 177.3(12) . .
C32 C33 H33A 109.5 . .
C32 C33 H33B 109.5 . .
H33A C33 H33B 109.5 . .
C32 C33 H33C 109.5 . .
H33A C33 H33C 109.5 . .
H33B C33 H33C 109.5 . .
N34 C35 C36 180.000(5) . .
C35 C36 H36A 109.5 . .
C35 C36 H36B 109.5 . .
H36A C36 H36B 109.5 . .
C35 C36 H36C 109.5 . .
H36A C36 H36C 109.5 . .
H36B C36 H36C 109.5 . .

loop_
_geom_bond_atom_site_label_1
_geom_bond_atom_site_label_2
_geom_bond_distance
_geom_bond_site_symmetry_2
Zn1 N1A 2.123(6) .
Zn1 N1B 2.132(5) .
Zn1 N7B 2.146(6) .
Zn1 N7A 2.150(5) .
Zn1 N11B 2.207(5) .
Zn1 N11A 2.228(5) .
Zn2 N30A 2.127(6) .
Zn2 N30B 2.131(6) 2_655
Zn2 N24B 2.134(6) 2_655
Zn2 N24A 2.149(6) .
Zn2 N13B 2.211(5) 2_655
Zn2 N13A 2.213(6) .
Cl1 O11 1.398(8) .
Cl1 O13 1.409(6) .
Cl1 O12 1.422(7) .
Cl1 O14 1.436(7) .
Cl2 O24 1.409(7) .
Cl2 O22 1.417(8) .
Cl2 O21 1.422(6) .
Cl2 O23 1.434(6) .
Cl3A O32A 1.3769(10) .
Cl3A O34A 1.3772(10) .
Cl3A O31A 1.3773(10) .
Cl3A O33A 1.3778(10) .
Cl3B O31B 1.3772(10) .
Cl3B O32B 1.3773(10) .
Cl3B O33B 1.3773(10) .
Cl3B O34B 1.3773(10) .
Cl4 O41 1.356(8) .
Cl4 O44 1.377(8) .
Cl4 O43 1.382(8) .
Cl4 O42 1.417(9) .
O45 H45A 0.8496 .
O45 H45B 0.8499 .
O46 H46A 0.8498 .
O46 H46B 0.8497 .
O47 H47A 0.8519 .
O47 H47B 0.8517 .
N1A C2A 1.311(9) .
N1A C5A 1.381(9) .
N1B C2B 1.311(9) .
N1B C5B 1.382(9) .
N3A C2A 1.343(9) .
N3A C4A 1.359(10) .
N3A H3A 0.8600 .
N3B C2B 1.329(9) .
N3B C4B 1.357(10) .
N3B H3B 0.8600 .
N7A C6A 1.284(9) .
N7A N8A 1.369(8) .
N7B C6B 1.285(8) .
N7B N8B 1.367(7) .
N8A C10A 1.367(9) .
N8A C9A 1.457(9) .
N8B C10B 1.377(8) .
N8B C9B 1.459(9) .
N11A C12A 1.333(8) .
N11A C10A 1.373(8) .
N11B C12B 1.339(8) .
N11B C10B 1.380(8) .
N13A C12A 1.337(8) .
N13A C14A 1.355(8) .
N13B C12B 1.323(8) .
N13B C14B 1.364(8) .
N13B Zn2 2.211(5) 2_655
N22A N24A 1.352(8) .
N22A C14A 1.389(9) .
N22A C23A 1.464(9) .
N22B N24B 1.360(8) .
N22B C14B 1.382(8) .
N22B C23B 1.457(9) .
N24B C25B 1.278(8) .
N24B Zn2 2.134(6) 2_655
N28A C29A 1.342(10) .
N28A C27A 1.358(11) .
N28A H28A 0.8600 .
N28N C29B 1.347(10) .
N28N C27B 1.350(11) .
N28N H28N 0.8600 .
N30A C29A 1.312(10) .
N30A C26A 1.381(10) .
N30B C29B 1.320(9) .
N30B C26B 1.389(10) .
N30B Zn2 2.131(6) 2_655
N31 C32 1.120(13) .
N34 C35 1.1797(11) .
C2A H2A 0.9300 .
C2B H2B 0.9300 .
C4A C5A 1.360(10) .
C4A H4A 0.9300 .
C4B C5B 1.363(10) .
C4B H4B 0.9300 .
C5A C6A 1.452(10) .
C5B C6B 1.436(10) .
C6A H6A 0.9300 .
C6B H6B 0.9300 .
C9A H9A1 0.9600 .
C9A H9A2 0.9600 .
C9A H9A3 0.9600 .
C9B H9B1 0.9600 .
C9B H9B2 0.9600 .
C9B H9B3 0.9600 .
C10A C15A 1.384(9) .
C10B C15B 1.377(9) .
C12A C16A 1.483(10) .
C12B C16B 1.495(8) .
C14A C15A 1.372(10) .
C14B C15B 1.379(9) .
C15A H15A 0.9300 .
C15B H15B 0.9300 .
C16A C17A 1.387(10) .
C16A C21A 1.396(10) .
C16B C21B 1.375(9) .
C16B C17B 1.387(9) .
C17A C18A 1.382(12) .
C17A H17A 0.9300 .
C17B C18B 1.386(10) .
C17B H17B 0.9300 .
C18A C19A 1.349(15) .
C18A H18A 0.9300 .
C18B C19B 1.380(11) .
C18B H18B 0.9300 .
C19A C20A 1.359(15) .
C19A H19A 0.9300 .
C19B C20B 1.373(11) .
C19B H19B 0.9300 .
C20A C21A 1.416(13) .
C20A H20A 0.9300 .
C20B C21B 1.395(10) .
C20B H20B 0.9300 .
C21A H21A 0.9300 .
C21B H21B 0.9300 .
C23A H23A 0.9600 .
C23A H23B 0.9600 .
C23A H23C 0.9600 .
C23B H23D 0.9600 .
C23B H23E 0.9600 .
C23B H23F 0.9600 .
N24A C25A 1.281(9) .
C25A C26A 1.444(11) .
C25A H25A 0.9300 .
C25B C26B 1.437(11) .
C25B H25B 0.9300 .
C26A C27A 1.367(11) .
C26B C27B 1.347(10) .
C27A H27A 0.9300 .
C27B H27B 0.9300 .
C29A H29A 0.9300 .
C29B H29B 0.9300 .
C32 C33 1.421(16) .
C33 H33A 0.9600 .
C33 H33B 0.9600 .
C33 H33C 0.9600 .
C35 C36 1.4298(11) .
C36 H36A 0.9600 .
C36 H36B 0.9600 .
C36 H36C 0.9600 .

loop_
_geom_hbond_atom_site_label_D
_geom_hbond_atom_site_label_H
_geom_hbond_atom_site_label_A
_geom_hbond_distance_DH
_geom_hbond_distance_HA
_geom_hbond_distance_DA
_geom_hbond_angle_DHA
_geom_hbond_site_symmetry_A
O45 H45A O24 0.85 2.07 2.903(9) 167.3 .
O45 H45B O14 0.85 2.20 3.032(11) 167.9 7_556
O46 H46A O11 0.85 2.22 3.028(15) 158.3 2_656
O46 H46B O23 0.85 2.22 3.024(12) 158.2 7_556
O47 H47A O23 0.85 1.90 2.74(3) 171.5 7_556
O47 H47B O42 0.85 1.61 2.45(3) 170.5 4_545
N3A H3A O33B 0.86 2.08 2.856(15) 149.2 7
N3A H3A O31A 0.86 2.14 2.819(11) 135.2 7
N3B H3B O45 0.86 2.14 2.901(10) 147.1 .
N28A H28A O47 0.86 1.89 2.63(3) 144.3 .
N28A H28A O46 0.86 2.17 2.904(12) 143.3 .
N28N H28N O32B 0.86 2.06 2.801(17) 143.3 2_655
N28N H28N O32A 0.86 2.12 2.938(12) 160.0 2_655

loop_
_geom_torsion_atom_site_label_1
_geom_torsion_atom_site_label_2
_geom_torsion_atom_site_label_3
_geom_torsion_atom_site_label_4
_geom_torsion
_geom_torsion_site_symmetry_1
_geom_torsion_site_symmetry_4
N1B Zn1 N1A C2A 91.0(7) . .
N7B Zn1 N1A C2A 14.9(7) . .
N7A Zn1 N1A C2A -178.8(7) . .
N11B Zn1 N1A C2A -57.2(7) . .
N11A Zn1 N1A C2A -165.5(6) . .
N1B Zn1 N1A C5A -83.6(5) . .
N7B Zn1 N1A C5A -159.7(4) . .
N7A Zn1 N1A C5A 6.7(4) . .
N11B Zn1 N1A C5A 128.2(4) . .
N11A Zn1 N1A C5A 19.9(6) . .
N1A Zn1 N1B C2B 90.2(8) . .
N7B Zn1 N1B C2B -174.1(9) . .
N7A Zn1 N1B C2B 14.8(8) . .
N11B Zn1 N1B C2B -172.6(7) . .
N11A Zn1 N1B C2B -57.3(8) . .
N1A Zn1 N1B C5B -93.2(5) . .
N7B Zn1 N1B C5B 2.5(5) . .
N7A Zn1 N1B C5B -168.6(5) . .
N11B Zn1 N1B C5B 4.1(7) . .
N11A Zn1 N1B C5B 119.4(5) . .
N1A Zn1 N7A C6A -7.5(5) . .
N1B Zn1 N7A C6A 87.3(5) . .
N7B Zn1 N7A C6A 53.5(10) . .
N11B Zn1 N7A C6A -88.1(5) . .
N11A Zn1 N7A C6A -179.8(5) . .
N1A Zn1 N7A N8A 179.6(5) . .
N1B Zn1 N7A N8A -85.6(5) . .
N7B Zn1 N7A N8A -119.4(8) . .
N11B Zn1 N7A N8A 98.9(5) . .
N11A Zn1 N7A N8A 7.2(4) . .
N1A Zn1 N7B C6B 88.9(5) . .
N1B Zn1 N7B C6B -4.6(5) . .
N7A Zn1 N7B C6B 30.4(11) . .
N11B Zn1 N7B C6B 176.2(6) . .
N11A Zn1 N7B C6B -90.9(6) . .
N1A Zn1 N7B N8B -87.4(5) . .
N1B Zn1 N7B N8B 179.1(5) . .
N7A Zn1 N7B N8B -145.8(7) . .
N11B Zn1 N7B N8B -0.1(5) . .
N11A Zn1 N7B N8B 92.9(5) . .
C6A N7A N8A C10A 179.2(6) . .
Zn1 N7A N8A C10A -8.0(7) . .
C6A N7A N8A C9A 1.7(10) . .
Zn1 N7A N8A C9A 174.5(5) . .
C6B N7B N8B C10B -176.2(6) . .
Zn1 N7B N8B C10B -0.1(8) . .
C6B N7B N8B C9B -1.8(10) . .
Zn1 N7B N8B C9B 174.3(6) . .
N1A Zn1 N11A C12A 165.7(5) . .
N1B Zn1 N11A C12A -90.2(5) . .
N7B Zn1 N11A C12A -14.8(6) . .
N7A Zn1 N11A C12A 179.2(5) . .
N11B Zn1 N11A C12A 60.6(5) . .
N1A Zn1 N11A C10A -19.1(6) . .
N1B Zn1 N11A C10A 85.0(4) . .
N7B Zn1 N11A C10A 160.5(4) . .
N7A Zn1 N11A C10A -5.5(4) . .
N11B Zn1 N11A C10A -124.2(4) . .
N1A Zn1 N11B C12B -74.7(5) . .
N1B Zn1 N11B C12B -173.6(5) . .
N7B Zn1 N11B C12B -172.0(6) . .
N7A Zn1 N11B C12B -2.1(6) . .
N11A Zn1 N11B C12B 73.0(5) . .
N1A Zn1 N11B C10B 97.4(5) . .
N1B Zn1 N11B C10B -1.4(7) . .
N7B Zn1 N11B C10B 0.2(4) . .
N7A Zn1 N11B C10B 170.1(4) . .
N11A Zn1 N11B C10B -114.8(5) . .
N30A Zn2 N13A C12A 173.5(5) . .
N30B Zn2 N13A C12A 76.3(5) 2_655 .
N24B Zn2 N13A C12A 3.2(6) 2_655 .
N24A Zn2 N13A C12A 173.3(5) . .
N13B Zn2 N13A C12A -72.2(5) 2_655 .
N30A Zn2 N13A C14A -1.8(7) . .
N30B Zn2 N13A C14A -99.0(5) 2_655 .
N24B Zn2 N13A C14A -172.1(4) 2_655 .
N24A Zn2 N13A C14A -1.9(4) . .
N13B Zn2 N13A C14A 112.5(4) 2_655 .
C14B N22B N24B C25B -172.4(6) . .
C23B N22B N24B C25B 2.8(11) . .
C14B N22B N24B Zn2 15.9(8) . 2_655
C23B N22B N24B Zn2 -168.9(6) . 2_655
N30B Zn2 N30A C29A -84.4(8) 2_655 .
N24B Zn2 N30A C29A -8.2(8) 2_655 .
N24A Zn2 N30A C29A -179.6(8) . .
N13B Zn2 N30A C29A 65.2(8) 2_655 .
N13A Zn2 N30A C29A -179.8(7) . .
N30B Zn2 N30A C26A 90.4(5) 2_655 .
N24B Zn2 N30A C26A 166.5(5) 2_655 .
N24A Zn2 N30A C26A -4.8(4) . .
N13B Zn2 N30A C26A -120.0(5) 2_655 .
N13A Zn2 N30A C26A -5.0(7) . .
C5A N1A C2A N3A 0.9(7) . .
Zn1 N1A C2A N3A -173.9(5) . .
C4A N3A C2A N1A -0.5(8) . .
C5B N1B C2B N3B 0.5(9) . .
Zn1 N1B C2B N3B 177.3(6) . .
C4B N3B C2B N1B -0.5(10) . .
C2A N3A C4A C5A -0.1(8) . .
C2B N3B C4B C5B 0.3(10) . .
N3A C4A C5A N1A 0.6(8) . .
N3A C4A C5A C6A -177.7(7) . .
C2A N1A C5A C4A -0.9(7) . .
Zn1 N1A C5A C4A 175.4(4) . .
C2A N1A C5A C6A 177.7(6) . .
Zn1 N1A C5A C6A -6.0(7) . .
N3B C4B C5B N1B 0.0(9) . .
N3B C4B C5B C6B -177.0(8) . .
C2B N1B C5B C4B -0.3(9) . .
Zn1 N1B C5B C4B -178.1(5) . .
C2B N1B C5B C6B 177.2(7) . .
Zn1 N1B C5B C6B -0.7(8) . .
N8A N7A C6A C5A 179.3(6) . .
Zn1 N7A C6A C5A 6.4(7) . .
C4A C5A C6A N7A 178.0(7) . .
N1A C5A C6A N7A -0.1(9) . .
N8B N7B C6B C5B -178.2(6) . .
Zn1 N7B C6B C5B 5.6(8) . .
C4B C5B C6B N7B 173.5(8) . .
N1B C5B C6B N7B -3.2(10) . .
N7A N8A C10A N11A 2.7(8) . .
C9A N8A C10A N11A -180.0(7) . .
N7A N8A C10A C15A -178.4(6) . .
C9A N8A C10A C15A -1.0(11) . .
C12A N11A C10A N8A 179.3(5) . .
Zn1 N11A C10A N8A 3.5(7) . .
C12A N11A C10A C15A 0.4(9) . .
Zn1 N11A C10A C15A -175.4(5) . .
N7B N8B C10B C15B -178.0(6) . .
C9B N8B C10B C15B 7.8(11) . .
N7B N8B C10B N11B 0.2(9) . .
C9B N8B C10B N11B -174.0(7) . .
C12B N11B C10B N8B 172.9(6) . .
Zn1 N11B C10B N8B -0.3(7) . .
C12B N11B C10B C15B -8.9(9) . .
Zn1 N11B C10B C15B 178.0(5) . .
C10A N11A C12A N13A 1.5(9) . .
Zn1 N11A C12A N13A 176.8(4) . .
C10A N11A C12A C16A -176.4(6) . .
Zn1 N11A C12A C16A -1.2(8) . .
C14A N13A C12A N11A -4.9(9) . .
Zn2 N13A C12A N11A 179.8(4) . .
C14A N13A C12A C16A 173.1(6) . .
Zn2 N13A C12A C16A -2.2(8) . .
C14B N13B C12B N11B -1.6(10) . .
Zn2 N13B C12B N11B -178.6(5) 2_655 .
C14B N13B C12B C16B 177.4(6) . .
Zn2 N13B C12B C16B 0.4(9) 2_655 .
C10B N11B C12B N13B 6.9(9) . .
Zn1 N11B C12B N13B 179.1(5) . .
C10B N11B C12B C16B -172.1(6) . .
Zn1 N11B C12B C16B 0.1(8) . .
C12A N13A C14A C15A 6.4(9) . .
Zn2 N13A C14A C15A -177.8(5) . .
C12A N13A C14A N22A -173.7(5) . .
Zn2 N13A C14A N22A 2.2(7) . .
N24A N22A C14A N13A -0.8(8) . .
C23A N22A C14A N13A 172.0(6) . .
N24A N22A C14A C15A 179.1(6) . .
C23A N22A C14A C15A -8.1(10) . .
C12B N13B C14B C15B -2.1(10) . .
Zn2 N13B C14B C15B 175.4(5) 2_655 .
C12B N13B C14B N22B 179.6(6) . .
Zn2 N13B C14B N22B -3.0(8) 2_655 .
N24B N22B C14B N13B -8.1(9) . .
C23B N22B C14B N13B 176.8(7) . .
N24B N22B C14B C15B 173.5(6) . .
C23B N22B C14B C15B -1.6(11) . .
N13A C14A C15A C10A -4.8(10) . .
N22A C14A C15A C10A 175.3(6) . .
N8A C10A C15A C14A -177.7(6) . .
N11A C10A C15A C14A 1.2(9) . .
N8B C10B C15B C14B -176.0(6) . .
N11B C10B C15B C14B 5.8(10) . .
N13B C14B C15B C10B -0.1(10) . .
N22B C14B C15B C10B 178.2(6) . .
N11A C12A C16A C17A -98.3(8) . .
N13A C12A C16A C17A 83.5(8) . .
N11A C12A C16A C21A 81.4(8) . .
N13A C12A C16A C21A -96.8(8) . .
N13B C12B C16B C21B 101.1(7) . .
N11B C12B C16B C21B -79.7(8) . .
N13B C12B C16B C17B -81.5(8) . .
N11B C12B C16B C17B 97.6(7) . .
C21A C16A C17A C18A 1.5(11) . .
C12A C16A C17A C18A -178.8(7) . .
C21B C16B C17B C18B 0.4(10) . .
C12B C16B C17B C18B -177.0(6) . .
C16A C17A C18A C19A -0.3(13) . .
C16B C17B C18B C19B 0.3(11) . .
C17A C18A C19A C20A -0.7(15) . .
C17B C18B C19B C20B -1.8(11) . .
C18A C19A C20A C21A 0.4(16) . .
C18B C19B C20B C21B 2.6(11) . .
C17A C16A C21A C20A -1.7(11) . .
C12A C16A C21A C20A 178.5(7) . .
C19A C20A C21A C16A 0.8(13) . .
C17B C16B C21B C20B 0.3(10) . .
C12B C16B C21B C20B 177.7(6) . .
C19B C20B C21B C16B -1.9(11) . .
C14A N22A N24A C25A 174.8(6) . .
C23A N22A N24A C25A 1.6(10) . .
C14A N22A N24A Zn2 -1.0(7) . .
C23A N22A N24A Zn2 -174.1(5) . .
N30A Zn2 N24A C25A 5.6(5) . .
N30B Zn2 N24A C25A -88.1(5) 2_655 .
N24B Zn2 N24A C25A -31.4(11) 2_655 .
N13B Zn2 N24A C25A 94.8(5) 2_655 .
N13A Zn2 N24A C25A -174.5(5) . .
N30A Zn2 N24A N22A -178.4(5) . .
N30B Zn2 N24A N22A 87.9(5) 2_655 .
N24B Zn2 N24A N22A 144.6(8) 2_655 .
N13B Zn2 N24A N22A -89.2(5) 2_655 .
N13A Zn2 N24A N22A 1.5(4) . .
N22A N24A C25A C26A 179.2(6) . .
Zn2 N24A C25A C26A -5.0(8) . .
N22B N24B C25B C26B -179.7(6) . .
Zn2 N24B C25B C26B -8.0(8) 2_655 .
C29A N30A C26A C27A 1.7(8) . .
Zn2 N30A C26A C27A -174.9(5) . .
C29A N30A C26A C25A -179.3(6) . .
Zn2 N30A C26A C25A 4.1(8) . .
N24A C25A C26A C27A 179.3(8) . .
N24A C25A C26A N30A 0.5(10) . .
C29B N30B C26B C27B 0.8(9) . .
Zn2 N30B C26B C27B 170.5(5) 2_655 .
C29B N30B C26B C25B -173.9(6) . .
Zn2 N30B C26B C25B -4.2(8) 2_655 .
N24B C25B C26B C27B -165.1(8) . .
N24B C25B C26B N30B 8.1(10) . .
C29A N28A C27A C26A 0.9(9) . .
N30A C26A C27A N28A -1.6(9) . .
C25A C26A C27A N28A 179.6(8) . .
N30B C26B C27B N28N 0.0(9) . .
C25B C26B C27B N28N 173.6(8) . .
C29B N28N C27B C26B -0.7(10) . .
C26A N30A C29A N28A -1.1(8) . .
Zn2 N30A C29A N28A 173.8(5) . .
C27A N28A C29A N30A 0.1(9) . .
C26B N30B C29B N28N -1.2(8) . .
Zn2 N30B C29B N28N -166.2(6) 2_655 .
C27B N28N C29B N30B 1.2(9) . .
